data_1508271
loop_
_publ_author_name
'Darensbourg, Donald J.'
'Wei, Sheng-Hsuan'

_publ_section_title
;
 Depolymerization of Polycarbonates Derived from Carbon Dioxide and
 Epoxides to Provide Cyclic Carbonates. A Kinetic Study
;
_journal_issue 15
_journal_name_full Macromolecules
_journal_page_first 5916
_journal_paper_doi 10.1021/ma301110c
_journal_volume 45
_journal_year 2012
_chemical_formula_sum 'C7 H10 O3'
_chemical_formula_weight 142.15
_chemical_name_systematic
; 
 ? 
;
_space_group_IT_number 19
_symmetry_cell_setting orthorhombic
_symmetry_space_group_name_Hall 'P 2ac 2ab'
_symmetry_space_group_name_H-M 'P 21 21 21'
_atom_sites_solution_hydrogens geom
_atom_sites_solution_primary direct
_atom_sites_solution_secondary difmap
_audit_creation_method SHELXL-97
_cell_angle_alpha 90.00
_cell_angle_beta 90.00
_cell_angle_gamma 90.00
_cell_formula_units_Z 4
_cell_length_a 6.393(2)
_cell_length_b 9.267(3)
_cell_length_c 11.825(4)
_cell_measurement_reflns_used 2009
_cell_measurement_temperature 110(2)
_cell_measurement_theta_max 22.408
_cell_measurement_theta_min 2.7915
_cell_volume 700.6(4)
_computing_cell_refinement 'Bruker APEXII'
_computing_data_collection 'Bruker APEXII'
_computing_data_reduction 'Bruker SAINT'
_computing_molecular_graphics 'Bruker SHELXTL'
_computing_publication_material 'Bruker SHELXTL'
_computing_structure_refinement 'SHELXL-97 (Sheldrick, 2008)'
_computing_structure_solution 'SHELXS-97 (Sheldrick, 2008)'
_diffrn_ambient_temperature 110(2)
_diffrn_measured_fraction_theta_full 1.000
_diffrn_measured_fraction_theta_max 1.000
_diffrn_measurement_device_type 'Bruker APEX-II CCD'
_diffrn_measurement_method '\f and \w scans'
_diffrn_radiation_monochromator graphite
_diffrn_radiation_source 'fine-focus sealed tube'
_diffrn_radiation_type MoK\a
_diffrn_radiation_wavelength 0.71073
_diffrn_reflns_av_R_equivalents 0.0350
_diffrn_reflns_av_sigmaI/netI 0.0251
_diffrn_reflns_limit_h_max 7
_diffrn_reflns_limit_h_min -7
_diffrn_reflns_limit_k_max 11
_diffrn_reflns_limit_k_min -11
_diffrn_reflns_limit_l_max 14
_diffrn_reflns_limit_l_min -14
_diffrn_reflns_number 7222
_diffrn_reflns_theta_full 25.98
_diffrn_reflns_theta_max 25.98
_diffrn_reflns_theta_min 2.79
_exptl_absorpt_coefficient_mu 0.105
_exptl_absorpt_correction_T_max 0.9793
_exptl_absorpt_correction_T_min 0.9793
_exptl_absorpt_correction_type multi-scan
_exptl_crystal_colour colorless
_exptl_crystal_density_diffrn 1.348
_exptl_crystal_density_method 'not measured'
_exptl_crystal_description block
_exptl_crystal_F_000 304
_exptl_crystal_size_max 0.20
_exptl_crystal_size_mid 0.20
_exptl_crystal_size_min 0.20
_refine_diff_density_max 0.123
_refine_diff_density_min -0.146
_refine_diff_density_rms 0.030
_refine_ls_abs_structure_details 'Flack H D (1983), Acta Cryst. A39, 876-881'
_refine_ls_abs_structure_Flack -1.1(14)
_refine_ls_extinction_method none
_refine_ls_goodness_of_fit_ref 0.479
_refine_ls_hydrogen_treatment constr
_refine_ls_matrix_type full
_refine_ls_number_parameters 122
_refine_ls_number_reflns 1374
_refine_ls_number_restraints 193
_refine_ls_restrained_S_all 0.447
_refine_ls_R_factor_all 0.0389
_refine_ls_R_factor_gt 0.0330
_refine_ls_shift/su_max 0.000
_refine_ls_shift/su_mean 0.000
_refine_ls_structure_factor_coef Fsqd
_refine_ls_weighting_details 'calc w=1/[\s^2^(Fo^2^)+(0.0855P)^2^+1.0525P] where P=(Fo^2^+2Fc^2^)/3'
_refine_ls_weighting_scheme calc
_refine_ls_wR_factor_gt 0.0799
_refine_ls_wR_factor_ref 0.0891
_reflns_number_gt 1210
_reflns_number_total 1374
_reflns_threshold_expression >2sigma(I)
_cod_data_source_file ma301110c_si_002.cif
_cod_data_source_block op212121
_cod_depositor_comments
;
The following automatic conversions were performed:

'_symmetry_cell_setting' value 'Orthorhombic' changed to
'orthorhombic' according to
/home/saulius/struct/CIF-dictionaries/cif_core.dic dictionary named
'cif_core.dic' version 2.4.2 from 2011-04-26.

Automatic conversion script
Id: cif_fix_values 1891 2012-01-12 08:04:46Z andrius 
;
_cod_original_cell_volume 700.5(4)
_cod_original_sg_symbol_H-M P2(1)2(1)2(1)
_cod_database_code 1508271

loop_
_symmetry_equiv_pos_as_xyz
'x, y, z'
'-x+1/2, -y, z+1/2'
'-x, y+1/2, -z+1/2'
'x+1/2, -y+1/2, -z'

loop_
_atom_site_label
_atom_site_type_symbol
_atom_site_fract_x
_atom_site_fract_y
_atom_site_fract_z
_atom_site_U_iso_or_equiv
_atom_site_adp_type
_atom_site_occupancy
_atom_site_symmetry_multiplicity
_atom_site_calc_flag
_atom_site_refinement_flags
_atom_site_disorder_assembly
_atom_site_disorder_group
C1 C 0.3721(3) 0.68387(17) 0.12086(14) 0.0384(4) Uani 1 1 d . A .
C2 C 0.2183(18) 0.9013(13) 0.1489(10) 0.0355(10) Uani 0.308(5) 1 d PDU A 1
H2A H 0.1189 0.9136 0.0843 0.043 Uiso 0.308(5) 1 calc PR A 1
C3 C 0.1693(10) 1.0173(6) 0.2337(6) 0.0374(16) Uani 0.308(5) 1 d PDU A 1
H3A H 0.2731 1.0179 0.2958 0.045 Uiso 0.308(5) 1 calc PR A 1
H3B H 0.0278 1.0039 0.2660 0.045 Uiso 0.308(5) 1 calc PR A 1
C4 C 0.182(3) 1.1584(16) 0.163(2) 0.0440(5) Uani 0.308(5) 1 d PDU A 1
H4A H 0.0681 1.1581 0.1062 0.053 Uiso 0.308(5) 1 calc PR A 1
H4B H 0.1583 1.2419 0.2140 0.053 Uiso 0.308(5) 1 calc PR A 1
C5 C 0.3937(17) 1.1777(11) 0.1021(8) 0.0412(9) Uani 0.308(5) 1 d PDU A 1
H5A H 0.3904 1.2674 0.0566 0.049 Uiso 0.308(5) 1 calc PR A 1
H5B H 0.5065 1.1873 0.1589 0.049 Uiso 0.308(5) 1 calc PR A 1
C6 C 0.4416(15) 1.0483(8) 0.0240(7) 0.0418(18) Uani 0.308(5) 1 d PDU A 1
H6A H 0.3355 1.0397 -0.0366 0.050 Uiso 0.308(5) 1 calc PR A 1
H6B H 0.5817 1.0578 -0.0109 0.050 Uiso 0.308(5) 1 calc PR A 1
C7 C 0.4331(13) 0.9196(10) 0.1031(7) 0.0330(7) Uani 0.308(5) 1 d PDU A 1
H7A H 0.5245 0.9441 0.1690 0.040 Uiso 0.308(5) 1 calc PR A 1
C2A C 0.2608(6) 0.9023(5) 0.1734(3) 0.0355(10) Uani 0.692(5) 1 d PDU A 2
H2AA H 0.3519 0.9280 0.2391 0.043 Uiso 0.692(5) 1 calc PR A 2
C3A C 0.0798(5) 1.0050(3) 0.1715(3) 0.0420(8) Uani 0.692(5) 1 d PDU A 2
H3AA H -0.0066 0.9944 0.2405 0.050 Uiso 0.692(5) 1 calc PR A 2
H3AB H -0.0094 0.9879 0.1044 0.050 Uiso 0.692(5) 1 calc PR A 2
C4A C 0.1815(16) 1.1571(7) 0.1664(10) 0.0440(5) Uani 0.692(5) 1 d PDU A 2
H4AA H 0.0702 1.2304 0.1568 0.053 Uiso 0.692(5) 1 calc PR A 2
H4AB H 0.2529 1.1767 0.2391 0.053 Uiso 0.692(5) 1 calc PR A 2
C5A C 0.3399(6) 1.1725(4) 0.0698(3) 0.0412(9) Uani 0.692(5) 1 d PDU A 2
H5AA H 0.4092 1.2677 0.0762 0.049 Uiso 0.692(5) 1 calc PR A 2
H5AB H 0.2637 1.1705 -0.0030 0.049 Uiso 0.692(5) 1 calc PR A 2
C6A C 0.5094(5) 1.0536(3) 0.0684(4) 0.0392(7) Uani 0.692(5) 1 d PDU A 2
H6AA H 0.5973 1.0609 -0.0003 0.047 Uiso 0.692(5) 1 calc PR A 2
H6AB H 0.6003 1.0604 0.1360 0.047 Uiso 0.692(5) 1 calc PR A 2
C7A C 0.3874(5) 0.9159(4) 0.0689(3) 0.0330(7) Uani 0.692(5) 1 d PDU A 2
H7AA H 0.2889 0.9185 0.0032 0.040 Uiso 0.692(5) 1 calc PR A 2
O1 O 0.3988(2) 0.55568(12) 0.11874(11) 0.0520(4) Uani 1 1 d . . .
O2 O 0.21901(18) 0.74895(12) 0.17836(10) 0.0429(3) Uani 1 1 d . . .
O3 O 0.4947(2) 0.77897(11) 0.06660(11) 0.0447(3) Uani 1 1 d . . .

loop_
_atom_site_aniso_label
_atom_site_aniso_U_11
_atom_site_aniso_U_22
_atom_site_aniso_U_33
_atom_site_aniso_U_23
_atom_site_aniso_U_13
_atom_site_aniso_U_12
C1 0.0459(9) 0.0310(8) 0.0384(8) -0.0027(7) -0.0029(8) -0.0012(7)
C2 0.039(2) 0.0265(8) 0.041(2) 0.0000(13) 0.0033(16) -0.0024(13)
C3 0.036(3) 0.037(3) 0.040(3) -0.003(2) 0.008(3) 0.003(2)
C4 0.0476(10) 0.0334(8) 0.0509(11) -0.0009(8) 0.0067(9) 0.0112(7)
C5 0.042(2) 0.0277(9) 0.054(2) 0.0064(16) 0.0060(15) 0.0040(14)
C6 0.045(5) 0.038(3) 0.042(4) -0.004(3) 0.014(3) -0.005(3)
C7 0.0349(18) 0.0264(8) 0.038(2) 0.0019(14) 0.0025(13) 0.0080(11)
C2A 0.039(2) 0.0265(8) 0.041(2) 0.0000(13) 0.0033(16) -0.0024(13)
C3A 0.0343(14) 0.0419(14) 0.0499(18) 0.0004(12) 0.0081(13) 0.0052(10)
C4A 0.0476(10) 0.0334(8) 0.0509(11) -0.0009(8) 0.0067(9) 0.0112(7)
C5A 0.042(2) 0.0277(9) 0.054(2) 0.0064(16) 0.0060(15) 0.0040(14)
C6A 0.0368(17) 0.0281(13) 0.053(2) -0.0018(15) 0.0079(15) -0.0007(12)
C7A 0.0349(18) 0.0264(8) 0.038(2) 0.0019(14) 0.0025(13) 0.0080(11)
O1 0.0736(9) 0.0253(6) 0.0570(7) -0.0026(5) -0.0029(7) 0.0004(6)
O2 0.0488(7) 0.0296(6) 0.0503(7) 0.0043(5) 0.0095(6) -0.0037(5)
O3 0.0520(7) 0.0262(6) 0.0560(7) -0.0031(5) 0.0165(6) 0.0046(5)

loop_
_atom_type_symbol
_atom_type_description
_atom_type_scat_dispersion_real
_atom_type_scat_dispersion_imag
_atom_type_scat_source
C C 0.0033 0.0016 'International Tables Vol C Tables 4.2.6.8 and 6.1.1.4'
H H 0.0000 0.0000 'International Tables Vol C Tables 4.2.6.8 and 6.1.1.4'
O O 0.0106 0.0060 'International Tables Vol C Tables 4.2.6.8 and 6.1.1.4'

loop_
_geom_angle_atom_site_label_1
_geom_angle_atom_site_label_2
_geom_angle_atom_site_label_3
_geom_angle
O1 C1 O2 124.16(16)
O1 C1 O3 123.84(16)
O2 C1 O3 111.99(13)
O2 C2 C7 101.2(8)
O2 C2 C3 122.4(9)
C7 C2 C3 110.8(9)
C2 C3 C4 103.5(10)
C5 C4 C3 113.1(12)
C6 C5 C4 111.3(11)
C7 C6 C5 103.6(7)
O3 C7 C2 105.1(7)
O3 C7 C6 121.4(7)
C2 C7 C6 110.3(9)
O2 C2A C7A 102.6(3)
O2 C2A C3A 118.8(3)
C7A C2A C3A 110.8(4)
C2A C3A C4A 104.7(4)
C5A C4A C3A 112.9(6)
C4A C5A C6A 113.9(4)
C7A C6A C5A 104.0(3)
O3 C7A C2A 101.6(3)
O3 C7A C6A 120.1(3)
C2A C7A C6A 111.1(4)
C1 O2 C2A 106.71(19)
C1 O2 C2 108.6(4)
C2A O2 C2 15.7(5)
C1 O3 C7 107.1(4)
C1 O3 C7A 106.92(18)
C7 O3 C7A 20.1(3)

loop_
_geom_bond_atom_site_label_1
_geom_bond_atom_site_label_2
_geom_bond_distance
C1 O1 1.200(2)
C1 O2 1.336(2)
C1 O3 1.342(2)
C2 O2 1.454(13)
C2 C7 1.486(12)
C2 C3 1.502(10)
C3 C4 1.553(14)
C4 C5 1.547(13)
C5 C6 1.544(10)
C6 C7 1.517(10)
C7 O3 1.428(10)
C2A O2 1.447(5)
C2A C7A 1.483(5)
C2A C3A 1.498(5)
C3A C4A 1.553(8)
C4A C5A 1.533(6)
C5A C6A 1.546(4)
C6A C7A 1.496(4)
C7A O3 1.443(4)

loop_
_geom_torsion_atom_site_label_1
_geom_torsion_atom_site_label_2
_geom_torsion_atom_site_label_3
_geom_torsion_atom_site_label_4
_geom_torsion
O2 C2 C3 C4 -178.5(13)
C7 C2 C3 C4 62.4(14)
C2 C3 C4 C5 -56(2)
C3 C4 C5 C6 57(2)
C4 C5 C6 C7 -56.8(15)
O2 C2 C7 O3 23.9(8)
C3 C2 C7 O3 155.2(7)
O2 C2 C7 C6 156.5(7)
C3 C2 C7 C6 -72.3(12)
C5 C6 C7 O3 -172.1(7)
C5 C6 C7 C2 64.3(11)
O2 C2A C3A C4A 179.9(5)
C7A C2A C3A C4A -61.8(6)
C2A C3A C4A C5A 52.8(9)
C3A C4A C5A C6A -52.7(10)
C4A C5A C6A C7A 53.8(7)
O2 C2A C7A O3 -31.1(4)
C3A C2A C7A O3 -158.9(3)
O2 C2A C7A C6A -160.0(2)
C3A C2A C7A C6A 72.2(5)
C5A C6A C7A O3 179.3(2)
C5A C6A C7A C2A -62.5(5)
O1 C1 O2 C2A 171.3(2)
O3 C1 O2 C2A -8.0(2)
O1 C1 O2 C2 -172.4(5)
O3 C1 O2 C2 8.4(5)
C7A C2A O2 C1 24.8(3)
C3A C2A O2 C1 147.3(3)
C7A C2A O2 C2 -75(2)
C3A C2A O2 C2 48.0(19)
C7 C2 O2 C1 -20.0(8)
C3 C2 O2 C1 -143.6(8)
C7 C2 O2 C2A 65.7(19)
C3 C2 O2 C2A -58.0(17)
O1 C1 O3 C7 -171.4(4)
O2 C1 O3 C7 7.9(4)
O1 C1 O3 C7A 167.7(2)
O2 C1 O3 C7A -13.1(2)
C2 C7 O3 C1 -20.3(7)
C6 C7 O3 C1 -146.3(7)
C2 C7 O3 C7A 72.3(14)
C6 C7 O3 C7A -53.7(12)
C2A C7A O3 C1 27.6(3)
C6A C7A O3 C1 150.5(3)
C2A C7A O3 C7 -66.0(13)
C6A C7A O3 C7 56.9(13)
